data_7703724
loop_
_publ_author_name
'Mayans, J\'ulia'
'Font-Bardia, Merc\`e'
'Escuer, Albert'

_publ_section_title
;
 Na<sub>2</sub>MnLn<sup>III</sup> clusters with a non-equivalent core:
 chiral vs. meso isomerism.
;
_journal_issue 14
_journal_name_full 'Dalton transactions (Cambridge, England : 2003)'
_journal_page_first 4216
_journal_page_last 4219
_journal_paper_doi 10.1039/d0dt00540a
_journal_volume 49
_journal_year 2020
_chemical_formula_moiety 'C96 H90 Cl6 Gd Mn6 N6 Na2 O20, 4.5(C H4 O), H2 O'
_chemical_formula_sum 'C100.5 H110 Cl6 Gd Mn6 N6 Na2 O25.5'
_chemical_formula_weight 2555.51
_space_group_crystal_system trigonal
_space_group_IT_number 148
_space_group_name_Hall '-R 3'
_space_group_name_H-M_alt 'R -3 :H'
_atom_sites_solution_hydrogens geom
_audit_creation_method SHELXL-2012
_audit_update_record
;
2017-06-09 deposited with the CCDC.	2020-03-10 downloaded from the CCDC.
;
_cell_angle_alpha 90
_cell_angle_beta 90
_cell_angle_gamma 120
_cell_formula_units_Z 3
_cell_length_a 19.4486(6)
_cell_length_b 19.4486(6)
_cell_length_c 28.7046(9)
_cell_measurement_reflns_used 6102
_cell_measurement_temperature 100(2)
_cell_measurement_theta_max 25.00
_cell_measurement_theta_min 2.46
_cell_volume 9402.8(5)
_computing_cell_refinement 'Bruker SAINT'
_computing_data_collection 'Bruker APEX2'
_computing_data_reduction 'Bruker SAINT'
_computing_molecular_graphics 'Bruker SHELXTL'
_computing_publication_material 'Bruker SHELXTL'
_computing_structure_refinement 'SHELXL-2014 (Sheldrick 2014)'
_computing_structure_solution 'XT-2014 (Sheldrick 2014)'
_diffrn_ambient_temperature 100(2)
_diffrn_measured_fraction_theta_full 0.999
_diffrn_measured_fraction_theta_max 0.999
_diffrn_measurement_device_type 'D8 Venture'
_diffrn_measurement_method '\f and \w scans'
_diffrn_radiation_type MoK\a
_diffrn_radiation_wavelength 0.71073
_diffrn_reflns_av_R_equivalents 0.0819
_diffrn_reflns_av_unetI/netI 0.0671
_diffrn_reflns_Laue_measured_fraction_full 0.999
_diffrn_reflns_Laue_measured_fraction_max 0.999
_diffrn_reflns_limit_h_max 24
_diffrn_reflns_limit_h_min -24
_diffrn_reflns_limit_k_max 24
_diffrn_reflns_limit_k_min -24
_diffrn_reflns_limit_l_max 35
_diffrn_reflns_limit_l_min -32
_diffrn_reflns_number 17967
_diffrn_reflns_point_group_measured_fraction_full 0.999
_diffrn_reflns_point_group_measured_fraction_max 0.999
_diffrn_reflns_theta_full 25.242
_diffrn_reflns_theta_max 26.399
_diffrn_reflns_theta_min 2.094
_diffrn_source microfocus
_exptl_absorpt_coefficient_mu 1.305
_exptl_absorpt_correction_T_max 0.7452
_exptl_absorpt_correction_T_min 0.6561
_exptl_absorpt_correction_type multi-scan
_exptl_absorpt_process_details sadabs
_exptl_crystal_colour red
_exptl_crystal_density_diffrn 1.354
_exptl_crystal_description prism
_exptl_crystal_F_000 3891
_exptl_crystal_size_max 0.083
_exptl_crystal_size_mid 0.074
_exptl_crystal_size_min 0.045
_refine_diff_density_max 2.303
_refine_diff_density_min -1.067
_refine_diff_density_rms 0.175
_refine_ls_extinction_method none
_refine_ls_goodness_of_fit_ref 1.048
_refine_ls_hydrogen_treatment constr
_refine_ls_matrix_type full
_refine_ls_number_parameters 223
_refine_ls_number_reflns 4296
_refine_ls_number_restraints 2
_refine_ls_restrained_S_all 1.048
_refine_ls_R_factor_all 0.1052
_refine_ls_R_factor_gt 0.0692
_refine_ls_shift/su_max 0.017
_refine_ls_shift/su_mean 0.001
_refine_ls_structure_factor_coef Fsqd
_refine_ls_weighting_details
;
 w=1/[\s^2^(Fo^2^)+(0.1248P)^2^+138.4071P]
 where P=(Fo^2^+2Fc^2^)/3
;
_refine_ls_weighting_scheme calc
_refine_ls_wR_factor_gt 0.2011
_refine_ls_wR_factor_ref 0.2255
_reflns_Friedel_coverage 0.000
_reflns_number_gt 2997
_reflns_number_total 4296
_reflns_threshold_expression 'I > 2\s(I)'
_cod_data_source_file d0dt00540a2.cif
_cod_data_source_block mo_I06UB207_0m_a
_cod_depositor_comments 'Adding full bibliography for 7703720--7703725.cif.'
_cod_original_cell_volume 9402.8(7)
_cod_original_formula_sum 'C100.50 H110 Cl6 Gd Mn6 N6 Na2 O25.50'
_cod_database_code 7703724
_shelx_space_group_comment
;
The symmetry employed for this shelxl refinement is uniquely defined
by the following loop, which should always be used as a source of
symmetry information in preference to the above space-group names.
They are only intended as comments.
;
_shelxl_version_number 2012-9

loop_
_space_group_symop_operation_xyz
'x, y, z'
'-y, x-y, z'
'-x+y, -x, z'
'x+2/3, y+1/3, z+1/3'
'-y+2/3, x-y+1/3, z+1/3'
'-x+y+2/3, -x+1/3, z+1/3'
'x+1/3, y+2/3, z+2/3'
'-y+1/3, x-y+2/3, z+2/3'
'-x+y+1/3, -x+2/3, z+2/3'
'-x, -y, -z'
'y, -x+y, -z'
'x-y, x, -z'
'-x+2/3, -y+1/3, -z+1/3'
'y+2/3, -x+y+1/3, -z+1/3'
'x-y+2/3, x+1/3, -z+1/3'
'-x+1/3, -y+2/3, -z+2/3'
'y+1/3, -x+y+2/3, -z+2/3'
'x-y+1/3, x+2/3, -z+2/3'

loop_
_atom_site_label
_atom_site_type_symbol
_atom_site_fract_x
_atom_site_fract_y
_atom_site_fract_z
_atom_site_U_iso_or_equiv
_atom_site_adp_type
_atom_site_occupancy
_atom_site_site_symmetry_order
_atom_site_calc_flag
_atom_site_refinement_flags_posn
_atom_site_refinement_flags_adp
_atom_site_refinement_flags_occupancy
_atom_site_disorder_assembly
_atom_site_disorder_group
Gd1 Gd 0.6667 0.3333 0.3333 0.0318(3) Uani 1 6 d S T P . .
Na1 Na 0.6667 0.3333 0.53972(16) 0.0234(10) Uani 1 3 d S T P . .
Cl1 Cl 0.68695(11) 0.49775(10) 0.43943(6) 0.0269(4) Uani 1 1 d . . . . .
Mn1 Mn 0.76957(5) 0.42593(6) 0.43899(3) 0.0177(3) Uani 1 1 d . . . . .
O1 O 0.7713(2) 0.4323(3) 0.37315(15) 0.0183(9) Uani 1 1 d . . . . .
O2 O 0.7820(3) 0.4283(3) 0.50448(16) 0.0236(10) Uani 1 1 d . . . . .
O3 O 0.7797(3) 0.3758(3) 0.58841(17) 0.0301(12) Uani 1 1 d . . . . .
O4 O 0.6667 0.3333 0.4377(3) 0.0188(16) Uani 1 3 d S T P . .
N1 N 0.8766(4) 0.5203(4) 0.4315(2) 0.0387(17) Uani 1 1 d . . . . .
C1 C 0.8246(5) 0.5094(5) 0.3566(3) 0.0345(18) Uani 1 1 d . . . . .
H1A H 0.8004 0.5434 0.3603 0.041 Uiso 1 1 calc R U . . .
H1B H 0.8343 0.5067 0.3229 0.041 Uiso 1 1 calc R U . . .
C2 C 0.8993(5) 0.5447(6) 0.3813(3) 0.050(2) Uani 1 1 d . . . . .
H2 H 0.9313 0.5210 0.3696 0.060 Uiso 1 1 calc R U . . .
C3 C 0.9467(4) 0.6342(3) 0.3747(2) 0.063(3) Uani 1 1 d G . . . .
C4 C 1.0109(4) 0.6601(4) 0.3446(2) 0.071(4) Uani 1 1 d G . . . .
H4 H 1.0216 0.6228 0.3299 0.085 Uiso 1 1 calc R U . . .
C5 C 1.0594(3) 0.7408(5) 0.3360(3) 0.090(5) Uani 1 1 d G . . . .
H5 H 1.1033 0.7585 0.3154 0.107 Uiso 1 1 calc R U . . .
C6 C 1.0437(5) 0.7955(3) 0.3575(3) 0.088(5) Uani 1 1 d G . . . .
H6 H 1.0768 0.8506 0.3516 0.105 Uiso 1 1 calc R U . . .
C7 C 0.9794(6) 0.7695(5) 0.3876(3) 0.097(5) Uani 1 1 d G . . . .
H7 H 0.9687 0.8069 0.4023 0.117 Uiso 1 1 calc R U . . .
C8 C 0.9309(4) 0.6889(5) 0.3962(2) 0.073(4) Uani 1 1 d G . . . .
H8 H 0.8870 0.6711 0.4168 0.088 Uiso 1 1 calc R U . . .
C9 C 0.9301(5) 0.5536(5) 0.4638(3) 0.043(2) Uani 1 1 d . . . . .
H9 H 0.9798 0.5975 0.4550 0.052 Uiso 1 1 calc R U . . .
C10 C 0.9202(4) 0.5295(4) 0.5111(2) 0.0296(16) Uani 1 1 d . . . . .
C11 C 0.9871(4) 0.5694(5) 0.5400(3) 0.0359(18) Uani 1 1 d . . . . .
H11 H 1.0344 0.6129 0.5281 0.043 Uiso 1 1 calc R U . . .
C12 C 0.9844(5) 0.5458(5) 0.5853(3) 0.0391(19) Uani 1 1 d . . . . .
H12 H 1.0293 0.5738 0.6050 0.047 Uiso 1 1 calc R U . . .
C13 C 0.9162(5) 0.4812(5) 0.6023(3) 0.0379(19) Uani 1 1 d . . . . .
H13 H 0.9150 0.4643 0.6334 0.046 Uiso 1 1 calc R U . . .
C14 C 0.8495(4) 0.4408(4) 0.5745(2) 0.0247(15) Uani 1 1 d . . . . .
C15 C 0.8495(4) 0.4656(4) 0.5286(2) 0.0212(14) Uani 1 1 d . . . . .
C16 C 0.7834(6) 0.3418(6) 0.6324(3) 0.051(2) Uani 1 1 d . . . . .
H16A H 0.7325 0.2935 0.6383 0.076 Uiso 1 1 calc R U . . .
H16B H 0.7944 0.3802 0.6574 0.076 Uiso 1 1 calc R U . . .
H16C H 0.8258 0.3285 0.6313 0.076 Uiso 1 1 calc R U . . .
O1W O 0.7765(12) 0.6029(9) 0.5512(5) 0.081(4) Uani 0.5 1 d D . P . .
H1OW H 0.7269 0.5811 0.5492 0.097 Uiso 0.5 1 calc R U P . .
C1W C 0.8103(16) 0.6407(13) 0.5097(6) 0.081(4) Uani 0.5 1 d D . P . .
H1WA H 0.7785 0.6075 0.4836 0.097 Uiso 0.5 1 calc R U P . .
H1WB H 0.8644 0.6494 0.5074 0.097 Uiso 0.5 1 calc R U P . .
H1WC H 0.8120 0.6919 0.5086 0.097 Uiso 0.5 1 calc R U P . .
O2W O 0.850(2) 0.3332(16) 0.7372(11) 0.075(8) Uani 0.25 1 d D . P . .
H2OW H 0.8898 0.3614 0.7205 0.089 Uiso 0.25 1 calc R U P . .
C2W C 0.873(3) 0.338(2) 0.7833(12) 0.075(8) Uani 0.25 1 d D . P . .
H2WA H 0.8986 0.3052 0.7875 0.112 Uiso 0.25 1 calc R U P . .
H2WB H 0.8270 0.3180 0.8036 0.112 Uiso 0.25 1 calc R U P . .
H2WC H 0.9115 0.3930 0.7911 0.112 Uiso 0.25 1 calc R U P . .
O3W O 0.6667 0.3333 0.7456(10) 0.125(15) Uani 0.5 3 d S T P . .

loop_
_atom_site_aniso_label
_atom_site_aniso_U_11
_atom_site_aniso_U_22
_atom_site_aniso_U_33
_atom_site_aniso_U_23
_atom_site_aniso_U_13
_atom_site_aniso_U_12
Gd1 0.0163(3) 0.0163(3) 0.0627(7) 0.000 0.000 0.00814(16)
Na1 0.0227(14) 0.0227(14) 0.025(2) 0.000 0.000 0.0114(7)
Cl1 0.0379(10) 0.0222(8) 0.0285(9) -0.0070(7) -0.0071(7) 0.0210(8)
Mn1 0.0128(5) 0.0158(5) 0.0189(5) 0.0032(4) -0.0022(4) 0.0029(4)
O1 0.017(2) 0.021(2) 0.017(2) 0.0032(18) 0.0004(17) 0.0096(19)
O2 0.018(2) 0.024(2) 0.022(2) 0.0003(19) -0.0058(19) 0.006(2)
O3 0.024(3) 0.036(3) 0.028(3) 0.008(2) -0.006(2) 0.012(2)
O4 0.010(2) 0.010(2) 0.037(5) 0.000 0.000 0.0048(11)
N1 0.024(3) 0.033(4) 0.036(4) 0.013(3) -0.005(3) -0.003(3)
C1 0.042(5) 0.028(4) 0.025(4) 0.009(3) 0.003(3) 0.012(4)
C2 0.039(5) 0.054(6) 0.051(6) 0.009(4) 0.001(4) 0.018(5)
C3 0.045(6) 0.051(6) 0.050(6) 0.028(5) -0.017(5) -0.007(5)
C4 0.044(6) 0.071(7) 0.075(7) 0.040(6) -0.021(5) 0.011(5)
C5 0.031(5) 0.075(9) 0.122(11) 0.060(8) -0.018(6) -0.004(6)
C6 0.063(8) 0.057(7) 0.102(10) 0.049(7) -0.027(7) -0.001(6)
C7 0.134(14) 0.098(11) 0.083(10) -0.014(8) -0.059(10) 0.076(11)
C8 0.056(7) 0.070(8) 0.063(7) 0.021(6) -0.013(6) 0.009(6)
C9 0.029(4) 0.034(4) 0.038(5) 0.002(4) -0.009(4) -0.006(3)
C10 0.026(4) 0.030(4) 0.027(4) -0.006(3) -0.009(3) 0.009(3)
C11 0.016(3) 0.039(4) 0.038(4) -0.006(4) -0.005(3) 0.002(3)
C12 0.025(4) 0.052(5) 0.035(4) -0.011(4) -0.011(3) 0.015(4)
C13 0.033(4) 0.058(5) 0.024(4) 0.000(4) -0.010(3) 0.024(4)
C14 0.021(3) 0.033(4) 0.025(3) -0.004(3) -0.004(3) 0.017(3)
C15 0.021(3) 0.025(3) 0.020(3) -0.008(3) -0.006(3) 0.013(3)
C16 0.046(5) 0.066(6) 0.033(5) 0.022(4) -0.002(4) 0.023(5)
O1W 0.128(13) 0.072(9) 0.057(7) -0.025(7) -0.007(8) 0.059(9)
C1W 0.128(13) 0.072(9) 0.057(7) -0.025(7) -0.007(8) 0.059(9)
O2W 0.09(2) 0.035(12) 0.11(2) -0.015(14) -0.012(17) 0.043(13)
C2W 0.09(2) 0.035(12) 0.11(2) -0.015(14) -0.012(17) 0.043(13)
O3W 0.17(2) 0.17(2) 0.040(16) 0.000 0.000 0.084(12)

loop_
_atom_type_symbol
_atom_type_description
_atom_type_scat_dispersion_real
_atom_type_scat_dispersion_imag
_atom_type_scat_source
C C 0.0033 0.0016 'International Tables Vol C Tables 4.2.6.8 and 6.1.1.4'
H H 0.0000 0.0000 'International Tables Vol C Tables 4.2.6.8 and 6.1.1.4'
N N 0.0061 0.0033 'International Tables Vol C Tables 4.2.6.8 and 6.1.1.4'
O O 0.0106 0.0060 'International Tables Vol C Tables 4.2.6.8 and 6.1.1.4'
Cl Cl 0.1484 0.1585 'International Tables Vol C Tables 4.2.6.8 and 6.1.1.4'
Mn Mn 0.3368 0.7283 'International Tables Vol C Tables 4.2.6.8 and 6.1.1.4'
Gd Gd -0.1653 3.9035 'International Tables Vol C Tables 4.2.6.8 and 6.1.1.4'
Na Na 0.0362 0.0249 'International Tables Vol C Tables 4.2.6.8 and 6.1.1.4'

loop_
_geom_angle_atom_site_label_1
_geom_angle_atom_site_label_2
_geom_angle_atom_site_label_3
_geom_angle
_geom_angle_site_symmetry_1
_geom_angle_site_symmetry_3
_geom_angle_publ_flag
O1 Gd1 O1 82.79(14) . 18_545 ?
O1 Gd1 O1 97.21(14) . 3_665 ?
O1 Gd1 O1 180.0 18_545 3_665 ?
O1 Gd1 O1 97.21(14) . 2_655 ?
O1 Gd1 O1 82.79(14) 18_545 2_655 ?
O1 Gd1 O1 97.21(14) 3_665 2_655 ?
O1 Gd1 O1 180.0 . 16_655 ?
O1 Gd1 O1 97.21(14) 18_545 16_655 ?
O1 Gd1 O1 82.79(14) 3_665 16_655 ?
O1 Gd1 O1 82.79(14) 2_655 16_655 ?
O1 Gd1 O1 82.79(14) . 17 ?
O1 Gd1 O1 97.21(14) 18_545 17 ?
O1 Gd1 O1 82.79(14) 3_665 17 ?
O1 Gd1 O1 180.0(2) 2_655 17 ?
O1 Gd1 O1 97.21(14) 16_655 17 ?
O1 Gd1 Mn1 77.91(11) . 2_655 ?
O1 Gd1 Mn1 100.09(11) 18_545 2_655 ?
O1 Gd1 Mn1 79.91(11) 3_665 2_655 ?
O1 Gd1 Mn1 27.89(11) 2_655 2_655 ?
O1 Gd1 Mn1 102.09(11) 16_655 2_655 ?
O1 Gd1 Mn1 152.11(11) 17 2_655 ?
O1 Gd1 Mn1 79.91(11) . 3_665 ?
O1 Gd1 Mn1 152.11(11) 18_545 3_665 ?
O1 Gd1 Mn1 27.89(11) 3_665 3_665 ?
O1 Gd1 Mn1 77.91(11) 2_655 3_665 ?
O1 Gd1 Mn1 100.09(11) 16_655 3_665 ?
O1 Gd1 Mn1 102.09(11) 17 3_665 ?
Mn1 Gd1 Mn1 54.95(2) 2_655 3_665 ?
O1 Gd1 Mn1 102.09(11) . 17 ?
O1 Gd1 Mn1 79.91(11) 18_545 17 ?
O1 Gd1 Mn1 100.09(11) 3_665 17 ?
O1 Gd1 Mn1 152.11(11) 2_655 17 ?
O1 Gd1 Mn1 77.91(11) 16_655 17 ?
O1 Gd1 Mn1 27.89(11) 17 17 ?
Mn1 Gd1 Mn1 180.0 2_655 17 ?
Mn1 Gd1 Mn1 125.05(2) 3_665 17 ?
O1 Gd1 Mn1 152.11(11) . 16_655 ?
O1 Gd1 Mn1 77.91(11) 18_545 16_655 ?
O1 Gd1 Mn1 102.09(11) 3_665 16_655 ?
O1 Gd1 Mn1 100.09(11) 2_655 16_655 ?
O1 Gd1 Mn1 27.89(11) 16_655 16_655 ?
O1 Gd1 Mn1 79.91(11) 17 16_655 ?
Mn1 Gd1 Mn1 125.05(2) 2_655 16_655 ?
Mn1 Gd1 Mn1 125.05(2) 3_665 16_655 ?
Mn1 Gd1 Mn1 54.95(2) 17 16_655 ?
O1 Gd1 Mn1 100.09(11) . 18_545 ?
O1 Gd1 Mn1 27.89(11) 18_545 18_545 ?
O1 Gd1 Mn1 152.11(11) 3_665 18_545 ?
O1 Gd1 Mn1 102.09(11) 2_655 18_545 ?
O1 Gd1 Mn1 79.91(11) 16_655 18_545 ?
O1 Gd1 Mn1 77.91(11) 17 18_545 ?
Mn1 Gd1 Mn1 125.06(2) 2_655 18_545 ?
Mn1 Gd1 Mn1 180.0 3_665 18_545 ?
Mn1 Gd1 Mn1 54.95(2) 17 18_545 ?
Mn1 Gd1 Mn1 54.95(2) 16_655 18_545 ?
O1 Gd1 Mn1 27.89(11) . . ?
O1 Gd1 Mn1 102.09(11) 18_545 . ?
O1 Gd1 Mn1 77.91(11) 3_665 . ?
O1 Gd1 Mn1 79.91(11) 2_655 . ?
O1 Gd1 Mn1 152.11(11) 16_655 . ?
O1 Gd1 Mn1 100.09(11) 17 . ?
Mn1 Gd1 Mn1 54.95(2) 2_655 . ?
Mn1 Gd1 Mn1 54.95(2) 3_665 . ?
Mn1 Gd1 Mn1 125.05(2) 17 . ?
Mn1 Gd1 Mn1 180.00(6) 16_655 . ?
Mn1 Gd1 Mn1 125.05(2) 18_545 . ?
O2 Na1 O2 102.21(18) . 3_665 ?
O2 Na1 O2 102.21(18) . 2_655 ?
O2 Na1 O2 102.21(18) 3_665 2_655 ?
O2 Na1 O3 67.66(17) . . ?
O2 Na1 O3 105.93(18) 3_665 . ?
O2 Na1 O3 151.51(19) 2_655 . ?
O2 Na1 O3 151.51(19) . 3_665 ?
O2 Na1 O3 67.66(16) 3_665 3_665 ?
O2 Na1 O3 105.93(18) 2_655 3_665 ?
O3 Na1 O3 89.0(2) . 3_665 ?
O2 Na1 O3 105.94(18) . 2_655 ?
O2 Na1 O3 151.51(19) 3_665 2_655 ?
O2 Na1 O3 67.66(16) 2_655 2_655 ?
O3 Na1 O3 89.0(2) . 2_655 ?
O3 Na1 O3 89.0(2) 3_665 2_655 ?
O2 Na1 O4 63.99(15) . . ?
O2 Na1 O4 63.99(15) 3_665 . ?
O2 Na1 O4 63.99(15) 2_655 . ?
O3 Na1 O4 126.00(15) . . ?
O3 Na1 O4 126.00(15) 3_665 . ?
O3 Na1 O4 126.00(15) 2_655 . ?
O2 Na1 Mn1 30.71(13) . . ?
O2 Na1 Mn1 85.01(16) 3_665 . ?
O2 Na1 Mn1 81.30(16) 2_655 . ?
O3 Na1 Mn1 96.70(13) . . ?
O3 Na1 Mn1 152.58(15) 3_665 . ?
O3 Na1 Mn1 117.86(14) 2_655 . ?
O4 Na1 Mn1 33.43(4) . . ?
O2 Na1 Mn1 85.01(16) . 2_655 ?
O2 Na1 Mn1 81.30(16) 3_665 2_655 ?
O2 Na1 Mn1 30.71(13) 2_655 2_655 ?
O3 Na1 Mn1 152.58(16) . 2_655 ?
O3 Na1 Mn1 117.86(14) 3_665 2_655 ?
O3 Na1 Mn1 96.70(13) 2_655 2_655 ?
O4 Na1 Mn1 33.43(4) . 2_655 ?
Mn1 Na1 Mn1 57.00(7) . 2_655 ?
O2 Na1 Mn1 81.30(16) . 3_665 ?
O2 Na1 Mn1 30.71(13) 3_665 3_665 ?
O2 Na1 Mn1 85.02(16) 2_655 3_665 ?
O3 Na1 Mn1 117.86(14) . 3_665 ?
O3 Na1 Mn1 96.70(13) 3_665 3_665 ?
O3 Na1 Mn1 152.58(15) 2_655 3_665 ?
O4 Na1 Mn1 33.43(4) . 3_665 ?
Mn1 Na1 Mn1 57.00(7) . 3_665 ?
Mn1 Na1 Mn1 57.00(7) 2_655 3_665 ?
Mn1 Cl1 Mn1 77.33(6) . 2_655 ?
O2 Mn1 O1 172.7(2) . . ?
O2 Mn1 O4 95.9(3) . . ?
O1 Mn1 O4 91.0(3) . . ?
O2 Mn1 N1 91.3(2) . . ?
O1 Mn1 N1 81.7(2) . . ?
O4 Mn1 N1 172.6(3) . . ?
O2 Mn1 Cl1 95.03(15) . . ?
O1 Mn1 Cl1 88.01(14) . . ?
O4 Mn1 Cl1 82.48(5) . . ?
N1 Mn1 Cl1 98.5(2) . . ?
O2 Mn1 Cl1 85.90(15) . 3_665 ?
O1 Mn1 Cl1 93.17(14) . 3_665 ?
O4 Mn1 Cl1 80.20(5) . 3_665 ?
N1 Mn1 Cl1 98.8(2) . 3_665 ?
Cl1 Mn1 Cl1 162.65(6) . 3_665 ?
O2 Mn1 Na1 38.48(14) . . ?
O1 Mn1 Na1 148.61(14) . . ?
O4 Mn1 Na1 57.7(2) . . ?
N1 Mn1 Na1 129.6(2) . . ?
Cl1 Mn1 Na1 85.63(5) . . ?
Cl1 Mn1 Na1 84.39(4) 3_665 . ?
O2 Mn1 Gd1 152.24(14) . . ?
O1 Mn1 Gd1 34.41(13) . . ?
O4 Mn1 Gd1 56.7(2) . . ?
N1 Mn1 Gd1 115.97(19) . . ?
Cl1 Mn1 Gd1 86.23(4) . . ?
Cl1 Mn1 Gd1 85.02(4) 3_665 . ?
Na1 Mn1 Gd1 114.38(5) . . ?
C1 O1 Mn1 112.6(4) . . ?
C1 O1 Gd1 126.6(4) . . ?
Mn1 O1 Gd1 117.7(2) . . ?
C15 O2 Mn1 127.4(4) . . ?
C15 O2 Na1 120.4(4) . . ?
Mn1 O2 Na1 110.8(2) . . ?
C14 O3 C16 115.1(6) . . ?
C14 O3 Na1 117.7(4) . . ?
C16 O3 Na1 127.2(5) . . ?
Mn1 O4 Mn1 119.964(18) 2_655 . ?
Mn1 O4 Mn1 119.963(18) 2_655 3_665 ?
Mn1 O4 Mn1 119.961(17) . 3_665 ?
Mn1 O4 Na1 88.9(2) 2_655 . ?
Mn1 O4 Na1 88.9(2) . . ?
Mn1 O4 Na1 88.9(2) 3_665 . ?
C9 N1 C2 119.2(7) . . ?
C9 N1 Mn1 126.4(5) . . ?
C2 N1 Mn1 113.6(5) . . ?
O1 C1 C2 111.6(7) . . ?
O1 C1 H1A 109.3 . . ?
C2 C1 H1A 109.3 . . ?
O1 C1 H1B 109.3 . . ?
C2 C1 H1B 109.3 . . ?
H1A C1 H1B 108.0 . . ?
C1 C2 N1 104.7(7) . . ?
C1 C2 C3 111.9(7) . . ?
N1 C2 C3 113.1(7) . . ?
C1 C2 H2 109.0 . . ?
N1 C2 H2 109.0 . . ?
C3 C2 H2 109.0 . . ?
C4 C3 C8 120.0 . . ?
C4 C3 C2 114.4(7) . . ?
C8 C3 C2 125.6(7) . . ?
C5 C4 C3 120.0 . . ?
C5 C4 H4 120.0 . . ?
C3 C4 H4 120.0 . . ?
C4 C5 C6 120.0 . . ?
C4 C5 H5 120.0 . . ?
C6 C5 H5 120.0 . . ?
C5 C6 C7 120.0 . . ?
C5 C6 H6 120.0 . . ?
C7 C6 H6 120.0 . . ?
C8 C7 C6 120.0 . . ?
C8 C7 H7 120.0 . . ?
C6 C7 H7 120.0 . . ?
C7 C8 C3 120.0 . . ?
C7 C8 H8 120.0 . . ?
C3 C8 H8 120.0 . . ?
N1 C9 C10 125.2(7) . . ?
N1 C9 H9 117.4 . . ?
C10 C9 H9 117.4 . . ?
C11 C10 C15 120.2(7) . . ?
C11 C10 C9 116.6(7) . . ?
C15 C10 C9 123.0(6) . . ?
C12 C11 C10 120.4(7) . . ?
C12 C11 H11 119.8 . . ?
C10 C11 H11 119.8 . . ?
C11 C12 C13 119.8(7) . . ?
C11 C12 H12 120.1 . . ?
C13 C12 H12 120.1 . . ?
C12 C13 C14 121.0(7) . . ?
C12 C13 H13 119.5 . . ?
C14 C13 H13 119.5 . . ?
O3 C14 C13 124.7(7) . . ?
O3 C14 C15 114.9(6) . . ?
C13 C14 C15 120.4(7) . . ?
O2 C15 C14 118.0(6) . . ?
O2 C15 C10 123.9(6) . . ?
C14 C15 C10 118.1(6) . . ?
O3 C16 H16A 109.5 . . ?
O3 C16 H16B 109.5 . . ?
H16A C16 H16B 109.5 . . ?
O3 C16 H16C 109.5 . . ?
H16A C16 H16C 109.5 . . ?
H16B C16 H16C 109.5 . . ?
C1W O1W H1OW 109.5 . . ?
O1W C1W H1WA 109.5 . . ?
O1W C1W H1WB 109.5 . . ?
H1WA C1W H1WB 109.5 . . ?
O1W C1W H1WC 109.5 . . ?
H1WA C1W H1WC 109.5 . . ?
H1WB C1W H1WC 109.5 . . ?
C2W O2W H2OW 109.5 . . ?
O2W C2W H2WA 109.5 . . ?
O2W C2W H2WB 109.5 . . ?
H2WA C2W H2WB 109.5 . . ?
O2W C2W H2WC 109.5 . . ?
H2WA C2W H2WC 109.5 . . ?
H2WB C2W H2WC 109.5 . . ?

loop_
_geom_bond_atom_site_label_1
_geom_bond_atom_site_label_2
_geom_bond_distance
_geom_bond_site_symmetry_2
_geom_bond_publ_flag
Gd1 O1 2.287(4) . ?
Gd1 O1 2.287(4) 18_545 ?
Gd1 O1 2.287(4) 3_665 ?
Gd1 O1 2.287(4) 2_655 ?
Gd1 O1 2.287(4) 16_655 ?
Gd1 O1 2.288(4) 17 ?
Gd1 Mn1 3.5835(9) 2_655 ?
Gd1 Mn1 3.5836(9) 3_665 ?
Gd1 Mn1 3.5836(9) 17 ?
Gd1 Mn1 3.5836(9) 16_655 ?
Gd1 Mn1 3.5836(9) 18_545 ?
Gd1 Mn1 3.5836(9) . ?
Na1 O2 2.306(5) . ?
Na1 O2 2.306(5) 3_665 ?
Na1 O2 2.306(5) 2_655 ?
Na1 O3 2.378(5) . ?
Na1 O3 2.378(5) 3_665 ?
Na1 O3 2.378(5) 2_655 ?
Na1 O4 2.928(9) . ?
Na1 Mn1 3.465(4) . ?
Na1 Mn1 3.465(4) 2_655 ?
Na1 Mn1 3.465(4) 3_665 ?
Cl1 Mn1 2.6033(19) . ?
Cl1 Mn1 2.688(2) 2_655 ?
Mn1 O2 1.893(5) . ?
Mn1 O1 1.893(4) . ?
Mn1 O4 1.9093(9) . ?
Mn1 N1 1.982(6) . ?
Mn1 Cl1 2.687(2) 3_665 ?
O1 C1 1.413(8) . ?
O2 C15 1.334(8) . ?
O3 C14 1.373(9) . ?
O3 C16 1.443(9) . ?
O4 Mn1 1.9092(9) 2_655 ?
O4 Mn1 1.9094(9) 3_665 ?
N1 C9 1.298(10) . ?
N1 C2 1.512(11) . ?
C1 C2 1.445(12) . ?
C1 H1A 0.9900 . ?
C1 H1B 0.9900 . ?
C2 C3 1.520(11) . ?
C2 H2 1.0000 . ?
C3 C4 1.3900 . ?
C3 C8 1.3900 . ?
C4 C5 1.3900 . ?
C4 H4 0.9500 . ?
C5 C6 1.3900 . ?
C5 H5 0.9500 . ?
C6 C7 1.3900 . ?
C6 H6 0.9500 . ?
C7 C8 1.3900 . ?
C7 H7 0.9500 . ?
C8 H8 0.9500 . ?
C9 C10 1.418(11) . ?
C9 H9 0.9500 . ?
C10 C11 1.404(10) . ?
C10 C15 1.407(10) . ?
C11 C12 1.372(11) . ?
C11 H11 0.9500 . ?
C12 C13 1.381(12) . ?
C12 H12 0.9500 . ?
C13 C14 1.385(10) . ?
C13 H13 0.9500 . ?
C14 C15 1.402(9) . ?
C16 H16A 0.9800 . ?
C16 H16B 0.9800 . ?
C16 H16C 0.9800 . ?
O1W C1W 1.381(10) . ?
O1W H1OW 0.8400 . ?
C1W H1WA 0.9800 . ?
C1W H1WB 0.9800 . ?
C1W H1WC 0.9800 . ?
O2W C2W 1.388(10) . ?
O2W H2OW 0.8400 . ?
C2W H2WA 0.9800 . ?
C2W H2WB 0.9800 . ?
C2W H2WC 0.9800 . ?
